data_2000179
loop_
_publ_author_name
'Karle, J. M.'
'Karle, I. L.'

_publ_section_title
;
 Structure of the antimalarial (+-)-mefloquine hydrochloride
;
_journal_issue 11
_journal_name_full 'Acta Crystallographica Section C'
_journal_page_first 2391
_journal_page_last 2395
_journal_paper_doi 10.1107/S0108270191005796
_journal_volume 47
_journal_year 1991
_chemical_formula_moiety 'C17 H17 F6 N2 O1 1+, Cl1 1-, 0.5(C1 H4 O1)'
_chemical_formula_sum 'C17.5 H19 Cl F6 N2 O1.5'
_chemical_formula_weight 430.8
_symmetry_cell_setting tetragonal
_symmetry_space_group_name_Hall '-P 4bc'
_symmetry_space_group_name_H-M 'P 42/n'
_cell_angle_alpha 90
_cell_angle_beta 90
_cell_angle_gamma 90
_cell_formula_units_Z 8
_cell_length_a 24.595(4)
_cell_length_b 24.595(4)
_cell_length_c 6.398(2)
_cell_volume 3870.2(15)
_diffrn_radiation_type Cu
_diffrn_radiation_wavelength 1.54178
_exptl_absorpt_coefficient_mu 2.380
_exptl_crystal_density_diffrn 1.50
_exptl_crystal_F_000 1768
_cod_data_source_file cr0310.cif
_cod_data_source_block cr0310a
_cod_original_cell_volume 3870.0
_cod_original_sg_symbol_H-M 'P 42/n {origin choice 2}'
_cod_original_formula_sum 'C17.5 H19 Cl1 F6 N2 O1.5'
_cod_database_code 2000179
_cod_depositor_comments
;
 Changing atom label from 'C1' to 'Cl' after consulting the
 original publication.

 Antanas Vaitkus,
 2016-12-12
;

loop_
_atom_site_label
_atom_site_fract_x
_atom_site_fract_y
_atom_site_fract_z
_atom_site_U_iso_or_equiv
O .38670(10) .65140(10) .1509(5) .0730(10)
N(1) .5895(2) .6248(2) .1661(7) .070(2)
C(2) .5488(2) .6064(2) .0559(7) .067(2)
C(3) .4941(2) .6181(2) .0996(7) .065(2)
C(4) .4815(2) .6508(2) .2653(7) .060(2)
C(4a) .5248(2) .6727(2) .3862(7) .061(2)
C(5) .5167(2) .7077(2) .5595(8) .077(2)
C(6) .5602(3) .7265(2) .6670(11) .097(3)
C(7) .6135(2) .7117(2) .6129(10) .099(3)
C(8) .6225(2) .6792(2) .4472(9) .078(2)
C(8a) .5785(2) .6584(2) .3282(8) .065(2)
C(9) .5623(3) .5679(3) -.1188(10) .089(2)
C(10) .6801(2) .6631(3) .3918(13) .102(3)
C(11) .4216(2) .6600(2) .3232(7) .059(2)
C(12) .4035(2) .6218(2) .4943(7) .061(2)
N(13) .3472(2) .6365(2) .5560(6) .068(2)
C(14) .3247(2) .6026(3) .7295(9) .087(2)
C(15) .3267(2) .5430(2) .6741(10) .099(3)
C(16) .3834(3) .5260(2) .6122(10) .101(3)
C(17) .4056(2) .5623(2) .4378(9) .080(2)
F(1)* .6121(4) .5806(4) -.2031(15) .117(3)
F(2)* .5619(2) .5175(2) -.0578(9) .096(2)
F(3)* .5258(4) .5709(4) -.2787(12) .094(2)
F(4) .71630(10) .6872(2) .5161(8) .142(2)
F(5) .69350(10) .6759(2) .1970(7) .117(2)
F(6) .68860(10) .61000(10) .4129(7) .124(2)
Cl .24080(10) .61690(10) .2928(3) .0990(10)
H(0) .393(2) .673(2) .061(9) ?
H(3) .4657 .6035 .0131 ?
H(5) .4806 .7181 .6000 ?
H(6) .5544 .7506 .7830 ?
H(7) .6436 .7247 .6945 ?
H(11) .4193 .6972 .3687 ?
H(12) .4290 .6261 .6069 ?
H(13a) .3471 .6739 .5998 ?
H(13b) .3241 .6324 .4361 ?
H(14a) .3459 .6086 .8535 ?
H(14b) .2877 .6130 .7550 ?
H(15a) .3153 .5220 .7929 ?
H(15b) .3025 .5364 .5593 ?
H(16a) .4068 .5287 .7318 ?
H(16b) .3825 .4890 .5643 ?
H(17a) .3843 .5566 .3140 ?
H(17b) .4427 .5524 .4107 ?
